data_7235648
loop_
_publ_author_name
'Marquise, Nada'
'Bretel, Guillaume'
'Lassagne, Fr\'ed\'eric'
'Chevallier, Floris'
'Roisnel, Thierry'
'Dorcet, Vincent'
'Halauko, Yury S.'
'Ivashkevich, Oleg A.'
'Matulis, Vadim E.'
'Gros, Philippe C.'
'Mongin, Florence'

_publ_section_title
;
 Deproto-metallation using mixed lithium--zinc and lithium--copper bases
 and computed CH acidity of 2-substituted quinolines
;
_journal_issue 38
_journal_name_full 'RSC Adv.'
_journal_page_first 19602
_journal_paper_doi 10.1039/C4RA02583K
_journal_volume 4
_journal_year 2014
_chemical_compound_source 'synthesis as described'
_chemical_formula_moiety 'C15 H10 I N'
_chemical_formula_sum 'C15 H10 I N'
_chemical_formula_weight 331.14
_space_group_IT_number 60
_space_group_name_Hall '-P 2n 2ab'
_space_group_name_H-M_alt 'P b c n'
_symmetry_cell_setting orthorhombic
_symmetry_Int_Tables_number 60
_symmetry_space_group_name_Hall '-P 2n 2ab'
_symmetry_space_group_name_H-M 'P b c n'
_atom_sites_solution_hydrogens geom
_atom_sites_solution_primary direct
_atom_sites_solution_secondary difmap
_audit_conform_dict_location ftp://ftp.iucr.org/pub/cif_core.dic
_audit_conform_dict_name cif_core.dic
_audit_conform_dict_version 2.4
_audit_creation_date 2012-09-25T11:32:42-00:00
_audit_creation_method 'WinGX routine CIF_UPDATE'
_cell_angle_alpha 90
_cell_angle_beta 90
_cell_angle_gamma 90
_cell_formula_units_Z 8
_cell_length_a 11.1278(3)
_cell_length_b 12.2969(4)
_cell_length_c 18.3090(6)
_cell_measurement_reflns_used 2908
_cell_measurement_temperature 150(2)
_cell_measurement_theta_max 27.28
_cell_measurement_theta_min 2.88
_cell_measurement_wavelength 0.71073
_cell_volume 2505.36(13)
_computing_cell_refinement 'Bruker APEX2 (Bruker, 2006)'
_computing_data_collection 'Bruker APEX2 (Bruker, 2006)'
_computing_data_reduction 'Bruker APEX2 (Bruker, 2006)'
_computing_molecular_graphics 'Ortep-3 for Windows (Farrugia, 1997)'
_computing_publication_material
;
           WinGX publication routines (Farrugia, 1999),
           CRYSCAL (T. Roisnel, local program)
;
_computing_structure_refinement 'SHELXL-97 (Sheldrick, 1997)'
_computing_structure_solution 'SIR97 (Altomare et al., 1999)'
_diffrn_ambient_temperature 150(2)
_diffrn_detector 'CCD plate'
_diffrn_measured_fraction_theta_full 0.997
_diffrn_measured_fraction_theta_max 0.997
_diffrn_measurement_device_type 'APEXII, Bruker-AXS'
_diffrn_measurement_method 'CCD rotation images, thin slices'
_diffrn_radiation_monochromator graphite
_diffrn_radiation_probe x-ray
_diffrn_radiation_type MoK\a
_diffrn_radiation_wavelength 0.71073
_diffrn_reflns_av_R_equivalents 0.0462
_diffrn_reflns_av_unetI/netI 0.0434
_diffrn_reflns_limit_h_max 12
_diffrn_reflns_limit_h_min -14
_diffrn_reflns_limit_k_max 12
_diffrn_reflns_limit_k_min -15
_diffrn_reflns_limit_l_max 23
_diffrn_reflns_limit_l_min -23
_diffrn_reflns_number 11818
_diffrn_reflns_theta_full 27.48
_diffrn_reflns_theta_max 27.48
_diffrn_reflns_theta_min 3.5
_exptl_absorpt_coefficient_mu 2.532
_exptl_absorpt_correction_T_max 0.904
_exptl_absorpt_correction_T_min 0.625
_exptl_absorpt_correction_type multi-scan
_exptl_absorpt_process_details
;
  [Sheldrick, G.M. (2002). SADABS Bruker AXS Inc., Madison, Wisconsin, USA]
;
_exptl_crystal_colour colorless
_exptl_crystal_density_diffrn 1.756
_exptl_crystal_density_method 'not measured'
_exptl_crystal_description plate
_exptl_crystal_F_000 1280
_exptl_crystal_size_max 0.4
_exptl_crystal_size_mid 0.21
_exptl_crystal_size_min 0.04
_refine_diff_density_max 0.559
_refine_diff_density_min -0.417
_refine_diff_density_rms 0.1
_refine_ls_extinction_method none
_refine_ls_goodness_of_fit_ref 1.031
_refine_ls_hydrogen_treatment constr
_refine_ls_matrix_type full
_refine_ls_number_parameters 154
_refine_ls_number_reflns 2861
_refine_ls_number_restraints 0
_refine_ls_restrained_S_all 1.031
_refine_ls_R_factor_all 0.042
_refine_ls_R_factor_gt 0.0295
_refine_ls_shift/su_max 0.006
_refine_ls_shift/su_mean 0.001
_refine_ls_structure_factor_coef Fsqd
_refine_ls_weighting_details 'calc w=1/[\s^2^(Fo^2^)+(0.0231P)^2^+0.3611P] where P=(Fo^2^+2Fc^2^)/3'
_refine_ls_weighting_scheme calc
_refine_ls_wR_factor_gt 0.0607
_refine_ls_wR_factor_ref 0.0656
_reflns_number_gt 2261
_reflns_number_total 2861
_reflns_threshold_expression >2sigma(I)
_cod_data_source_file c4ra02583k2.cif
_cod_data_source_block GB022
_cod_database_code 7235648

loop_
_symmetry_equiv_pos_as_xyz
'x, y, z'
'-x+1/2, -y+1/2, z+1/2'
'x+1/2, -y+1/2, -z'
'-x, y, -z+1/2'
'-x, -y, -z'
'x-1/2, y-1/2, -z-1/2'
'-x-1/2, y-1/2, z'
'x, -y, z-1/2'

loop_
_atom_site_label
_atom_site_type_symbol
_atom_site_fract_x
_atom_site_fract_y
_atom_site_fract_z
_atom_site_U_iso_or_equiv
_atom_site_adp_type
_atom_site_occupancy
_atom_site_symmetry_multiplicity
_atom_site_calc_flag
_atom_site_refinement_flags
N1 N 0.65935(19) 0.1366(2) 0.04371(11) 0.0182(5) Uani 1 1 d .
C2 C 0.6049(2) 0.1087(2) -0.02014(14) 0.0184(6) Uani 1 1 d .
C3 C 0.6559(2) 0.0261(2) -0.06509(16) 0.0191(6) Uani 1 1 d .
C4 C 0.5995(2) -0.0088(3) -0.12695(15) 0.0227(7) Uani 1 1 d .
H4 H 0.6336 -0.0659 -0.1551 0.027 Uiso 1 1 calc R
C5 C 0.4906(3) 0.0399(3) -0.14925(15) 0.0256(7) Uani 1 1 d .
H5 H 0.4516 0.0153 -0.1923 0.031 Uiso 1 1 calc R
C6 C 0.4412(2) 0.1217(2) -0.10936(16) 0.0239(7) Uani 1 1 d .
H6 H 0.369 0.1551 -0.1256 0.029 Uiso 1 1 calc R
C7 C 0.4960(2) 0.1577(2) -0.04405(14) 0.0201(6) Uani 1 1 d .
C8 C 0.4462(2) 0.2393(2) 0.00077(16) 0.0226(7) Uani 1 1 d .
H8 H 0.3755 0.2766 -0.014 0.027 Uiso 1 1 calc R
C9 C 0.5002(2) 0.2644(3) 0.06558(16) 0.0231(7) Uani 1 1 d .
H9 H 0.4662 0.3178 0.0969 0.028 Uiso 1 1 calc R
C10 C 0.6073(2) 0.2101(2) 0.08552(15) 0.0202(6) Uani 1 1 d .
C11 C 0.6671(2) 0.2311(3) 0.15731(15) 0.0212(6) Uani 1 1 d .
C12 C 0.6443(3) 0.3242(3) 0.19810(16) 0.0280(7) Uani 1 1 d .
H12 H 0.588 0.3763 0.1807 0.034 Uiso 1 1 calc R
C13 C 0.7031(3) 0.3419(3) 0.26421(18) 0.0346(8) Uani 1 1 d .
H13 H 0.6868 0.4059 0.2915 0.041 Uiso 1 1 calc R
C14 C 0.7846(3) 0.2672(3) 0.29028(16) 0.0341(8) Uani 1 1 d .
H14 H 0.8245 0.2795 0.3354 0.041 Uiso 1 1 calc R
C15 C 0.8080(3) 0.1741(3) 0.25035(17) 0.0324(8) Uani 1 1 d .
H15 H 0.864 0.1222 0.2682 0.039 Uiso 1 1 calc R
C16 C 0.7500(3) 0.1561(3) 0.18426(16) 0.0271(7) Uani 1 1 d .
H16 H 0.767 0.0921 0.1571 0.032 Uiso 1 1 calc R
I1 I 0.818305(16) -0.047008(17) -0.033197(10) 0.02505(9) Uani 1 1 d .

loop_
_atom_site_aniso_label
_atom_site_aniso_U_11
_atom_site_aniso_U_22
_atom_site_aniso_U_33
_atom_site_aniso_U_23
_atom_site_aniso_U_13
_atom_site_aniso_U_12
N1 0.0153(11) 0.0185(14) 0.0208(12) 0.0027(11) 0.0009(9) -0.0028(11)
C2 0.0152(13) 0.0164(17) 0.0237(14) 0.0057(12) 0.0014(11) -0.0036(13)
C3 0.0150(13) 0.0180(17) 0.0245(15) 0.0033(13) 0.0026(11) -0.0001(12)
C4 0.0236(14) 0.0196(17) 0.0248(15) 0.0040(14) 0.0049(12) -0.0028(14)
C5 0.0265(15) 0.0276(19) 0.0226(15) 0.0016(14) -0.0019(12) -0.0069(15)
C6 0.0194(14) 0.0218(18) 0.0306(16) 0.0082(14) -0.0022(12) -0.0042(13)
C7 0.0179(13) 0.0178(17) 0.0245(15) 0.0034(13) 0.0019(11) -0.0026(13)
C8 0.0153(13) 0.0167(17) 0.0360(16) 0.0061(15) 0.0006(12) -0.0006(13)
C9 0.0226(14) 0.0176(17) 0.0290(16) -0.0016(14) 0.0048(12) -0.0020(13)
C10 0.0147(13) 0.0181(17) 0.0277(15) 0.0029(13) 0.0023(11) -0.0038(13)
C11 0.0181(14) 0.0218(17) 0.0238(14) -0.0008(13) 0.0043(11) -0.0075(13)
C12 0.0209(14) 0.031(2) 0.0323(17) -0.0059(15) 0.0033(12) -0.0040(14)
C13 0.0340(17) 0.036(2) 0.0333(18) -0.0127(17) 0.0054(14) -0.0117(17)
C14 0.0397(18) 0.037(2) 0.0257(17) 0.0011(17) -0.0038(14) -0.0139(17)
C15 0.0325(17) 0.031(2) 0.0342(18) 0.0090(16) -0.0086(14) -0.0081(16)
C16 0.0293(16) 0.0219(18) 0.0300(16) 0.0018(15) -0.0018(13) -0.0051(15)
I1 0.02016(11) 0.02267(14) 0.03232(13) -0.00024(9) -0.00057(7) 0.00475(9)

loop_
_atom_type_symbol
_atom_type_description
_atom_type_scat_dispersion_real
_atom_type_scat_dispersion_imag
_atom_type_scat_source
C C 0.0033 0.0016 'International Tables Vol C Tables 4.2.6.8 and 6.1.1.4'
H H 0 0 'International Tables Vol C Tables 4.2.6.8 and 6.1.1.4'
N N 0.0061 0.0033 'International Tables Vol C Tables 4.2.6.8 and 6.1.1.4'
I I -0.4742 1.8119 'International Tables Vol C Tables 4.2.6.8 and 6.1.1.4'

loop_
_geom_angle_atom_site_label_1
_geom_angle_atom_site_label_2
_geom_angle_atom_site_label_3
_geom_angle
C10 N1 C2 118.4(2)
N1 C2 C7 122.5(3)
N1 C2 C3 119.9(2)
C7 C2 C3 117.6(2)
C4 C3 C2 121.3(3)
C4 C3 I1 119.5(2)
C2 C3 I1 119.1(2)
C3 C4 C5 120.1(3)
C3 C4 H4 119.9
C5 C4 H4 119.9
C6 C5 C4 120.3(3)
C6 C5 H5 119.8
C4 C5 H5 119.8
C5 C6 C7 120.8(3)
C5 C6 H6 119.6
C7 C6 H6 119.6
C8 C7 C6 123.1(3)
C8 C7 C2 117.2(2)
C6 C7 C2 119.7(3)
C9 C8 C7 119.6(3)
C9 C8 H8 120.2
C7 C8 H8 120.2
C8 C9 C10 119.2(3)
C8 C9 H9 120.4
C10 C9 H9 120.4
N1 C10 C9 123.0(3)
N1 C10 C11 115.7(2)
C9 C10 C11 121.3(3)
C12 C11 C16 118.4(3)
C12 C11 C10 122.2(3)
C16 C11 C10 119.4(3)
C11 C12 C13 120.6(3)
C11 C12 H12 119.7
C13 C12 H12 119.7
C14 C13 C12 120.5(3)
C14 C13 H13 119.8
C12 C13 H13 119.8
C13 C14 C15 119.5(3)
C13 C14 H14 120.2
C15 C14 H14 120.2
C14 C15 C16 120.3(3)
C14 C15 H15 119.8
C16 C15 H15 119.8
C15 C16 C11 120.7(3)
C15 C16 H16 119.7
C11 C16 H16 119.7

loop_
_geom_bond_atom_site_label_1
_geom_bond_atom_site_label_2
_geom_bond_distance
N1 C10 1.318(3)
N1 C2 1.361(3)
C2 C7 1.422(4)
C2 C3 1.425(4)
C3 C4 1.364(4)
C3 I1 2.101(3)
C4 C5 1.412(4)
C4 H4 0.95
C5 C6 1.359(4)
C5 H5 0.95
C6 C7 1.413(4)
C6 H6 0.95
C7 C8 1.410(4)
C8 C9 1.365(4)
C8 H8 0.95
C9 C10 1.415(4)
C9 H9 0.95
C10 C11 1.496(4)
C11 C12 1.390(4)
C11 C16 1.395(4)
C12 C13 1.393(4)
C12 H12 0.95
C13 C14 1.376(5)
C13 H13 0.95
C14 C15 1.383(4)
C14 H14 0.95
C15 C16 1.389(4)
C15 H15 0.95
C16 H16 0.95

loop_
_geom_torsion_atom_site_label_1
_geom_torsion_atom_site_label_2
_geom_torsion_atom_site_label_3
_geom_torsion_atom_site_label_4
_geom_torsion
C10 N1 C2 C7 1.6(4)
C10 N1 C2 C3 -177.2(3)
N1 C2 C3 C4 175.7(3)
C7 C2 C3 C4 -3.2(4)
N1 C2 C3 I1 -2.2(4)
C7 C2 C3 I1 178.9(2)
C2 C3 C4 C5 2.4(4)
I1 C3 C4 C5 -179.7(2)
C3 C4 C5 C6 0.1(4)
C4 C5 C6 C7 -1.6(4)
C5 C6 C7 C8 -177.5(3)
C5 C6 C7 C2 0.7(4)
N1 C2 C7 C8 1.1(4)
C3 C2 C7 C8 180.0(3)
N1 C2 C7 C6 -177.2(3)
C3 C2 C7 C6 1.7(4)
C6 C7 C8 C9 175.5(3)
C2 C7 C8 C9 -2.8(4)
C7 C8 C9 C10 1.8(4)
C2 N1 C10 C9 -2.7(4)
C2 N1 C10 C11 175.8(2)
C8 C9 C10 N1 1.0(4)
C8 C9 C10 C11 -177.4(3)
N1 C10 C11 C12 162.1(3)
C9 C10 C11 C12 -19.4(4)
N1 C10 C11 C16 -17.0(4)
C9 C10 C11 C16 161.6(3)
C16 C11 C12 C13 0.1(4)
C10 C11 C12 C13 -179.0(3)
C11 C12 C13 C14 -0.2(5)
C12 C13 C14 C15 0.0(5)
C13 C14 C15 C16 0.2(5)
C14 C15 C16 C11 -0.3(5)
C12 C11 C16 C15 0.1(4)
C10 C11 C16 C15 179.3(3)
